data_4072938
loop_
_publ_author_name
'Bao, Ming'
'Hayashi, Teruyuki'
'Shimada, Shigeru'

_publ_section_title
;
 Cationic Organobismuth Complex with
 5,6,7,12-Tetrahydrodibenz[c,f][1,5]azabismocine Framework and Its
 Coordination Complexes with Neutral Molecules
;
_journal_issue 7
_journal_name_full Organometallics
_journal_page_first 1816
_journal_paper_doi 10.1021/om0611453
_journal_volume 26
_journal_year 2007
_chemical_formula_moiety 'C18 H21 Bi N 1+, C24 B F20 1-'
_chemical_formula_sum 'C42 H21 B Bi F20 N'
_chemical_formula_weight 1139.39
_space_group_IT_number 14
_symmetry_cell_setting monoclinic
_symmetry_Int_Tables_number 14
_symmetry_space_group_name_Hall '-P 2ybc'
_symmetry_space_group_name_H-M 'P 1 21/c 1'
_atom_sites_solution_hydrogens geom
_atom_sites_solution_primary heavy
_atom_sites_solution_secondary difmap
_audit_creation_date 2004-05-24
_audit_creation_method 'by CrystalStructure 3.6.0'
_cell_angle_alpha 90
_cell_angle_beta 98.600(8)
_cell_angle_gamma 90
_cell_formula_units_Z 4
_cell_length_a 14.655(1)
_cell_length_b 18.220(3)
_cell_length_c 14.726(2)
_cell_measurement_reflns_used 25
_cell_measurement_temperature 173(2)
_cell_measurement_theta_max 15.0
_cell_measurement_theta_min 14.9
_cell_volume 3887.8(9)
_computing_cell_refinement 'MSC/AFC Diffractometer Control'
_computing_data_collection 'MSC/AFC Diffractometer Control'
_computing_data_reduction CrystalStructure
_computing_publication_material 'CrystalStructure 3.6.0'
_computing_structure_refinement CRYSTALS
_computing_structure_solution 'DIRDIF99 (PATTY)'
_diffrn_ambient_temperature 173(2)
_diffrn_measured_fraction_theta_full 0.9982
_diffrn_measured_fraction_theta_max 0.9982
_diffrn_measurement_device_type 'Rigaku AFC7R'
_diffrn_measurement_method \w-2\q
_diffrn_radiation_monochromator graphite
_diffrn_radiation_type 'Mo K\a'
_diffrn_radiation_wavelength 0.7107
_diffrn_reflns_av_R_equivalents 0.024
_diffrn_reflns_limit_h_max 19
_diffrn_reflns_limit_h_min -18
_diffrn_reflns_limit_k_max 23
_diffrn_reflns_limit_k_min 0
_diffrn_reflns_limit_l_max 0
_diffrn_reflns_limit_l_min -19
_diffrn_reflns_number 9542
_diffrn_reflns_theta_full 27.49
_diffrn_reflns_theta_max 27.49
_diffrn_standards_decay_% -2.83
_diffrn_standards_interval_count 0
_diffrn_standards_number 3
_exptl_absorpt_coefficient_mu 4.658
_exptl_absorpt_correction_T_max 0.722
_exptl_absorpt_correction_T_min 0.342
_exptl_absorpt_correction_type psi-scan
_exptl_absorpt_process_details '(North, Phillips & Mathews, 1968)'
_exptl_crystal_colour colorless
_exptl_crystal_density_diffrn 1.946
_exptl_crystal_density_method 'not measured'
_exptl_crystal_description prismatic
_exptl_crystal_F_000 2192.00
_exptl_crystal_size_max 0.45
_exptl_crystal_size_mid 0.28
_exptl_crystal_size_min 0.07
_refine_diff_density_max 1.08
_refine_diff_density_min -1.02
_refine_ls_extinction_coef 84(7)
_refine_ls_extinction_method 'Larson (1970) Crystallographic Computing eq. 22'
_refine_ls_goodness_of_fit_ref 1.025
_refine_ls_hydrogen_treatment constr
_refine_ls_number_parameters 608
_refine_ls_number_reflns 8903
_refine_ls_R_factor_gt 0.0240
_refine_ls_shift/su_max 0.0000
_refine_ls_structure_factor_coef Fsqd
_refine_ls_weighting_details 'w = 1/[0.0003Fo^2^ + 1.0000\s(Fo^2^)]/(4Fo^2^)'
_refine_ls_weighting_scheme calc
_refine_ls_wR_factor_ref 0.0650
_reflns_number_gt 7230
_reflns_number_total 8903
_reflns_threshold_expression F^2^>2.0\s(F^2^)
_cod_data_source_file om0611453si20061219_122031.cif
_cod_data_source_block Bi-TPFPB
_cod_original_formula_sum 'C42 H21 B Bi F20 N '
_cod_database_code 4072938

loop_
_symmetry_equiv_pos_site_id
_symmetry_equiv_pos_as_xyz
1 +X,+Y,+Z
2 -X,1/2+Y,1/2-Z
3 -X,-Y,-Z
4 +X,1/2-Y,1/2+Z

loop_
_atom_site_label
_atom_site_type_symbol
_atom_site_fract_x
_atom_site_fract_y
_atom_site_fract_z
_atom_site_U_iso_or_equiv
_atom_site_adp_type
_atom_site_occupancy
_atom_site_symmetry_multiplicity
_atom_site_calc_flag
_atom_site_refinement_flags
Bi(1) Bi 0.07687(1) 0.19629(1) 0.17581(1) 0.02357(3) Uani 1.00 1 d .
F(1) F -0.2139(1) 0.24104(9) 0.3558(1) 0.0318(5) Uani 1.00 1 d .
F(2) F -0.0801(1) 0.2851(1) 0.4856(1) 0.0400(6) Uani 1.00 1 d .
F(3) F -0.0020(1) 0.4209(1) 0.4763(1) 0.0426(6) Uani 1.00 1 d .
F(4) F -0.0672(1) 0.5121(1) 0.3334(1) 0.0350(5) Uani 1.00 1 d .
F(5) F -0.1933(1) 0.46643(9) 0.1986(1) 0.0314(5) Uani 1.00 1 d .
F(6) F -0.1625(1) 0.3521(1) 0.0757(1) 0.0308(5) Uani 1.00 1 d .
F(7) F -0.1876(1) 0.4151(1) -0.0890(1) 0.0413(6) Uani 1.00 1 d .
F(8) F -0.3594(2) 0.4617(1) -0.1662(1) 0.0491(6) Uani 1.00 1 d .
F(9) F -0.5046(1) 0.4418(1) -0.0725(1) 0.0436(6) Uani 1.00 1 d .
F(10) F -0.4819(1) 0.3805(1) 0.0913(1) 0.0348(5) Uani 1.00 1 d .
F(11) F -0.3772(1) 0.4548(1) 0.2437(1) 0.0351(5) Uani 1.00 1 d .
F(12) F -0.5101(1) 0.4749(1) 0.3467(1) 0.0433(6) Uani 1.00 1 d .
F(13) F -0.5876(1) 0.3575(1) 0.4220(1) 0.0427(6) Uani 1.00 1 d .
F(14) F -0.5278(1) 0.2194(1) 0.3913(1) 0.0403(6) Uani 1.00 1 d .
F(15) F -0.3986(1) 0.19715(9) 0.2862(1) 0.0318(5) Uani 1.00 1 d .
F(16) F -0.4372(1) 0.2265(1) 0.0947(1) 0.0310(5) Uani 1.00 1 d .
F(17) F -0.4210(1) 0.0894(1) 0.0347(1) 0.0386(5) Uani 1.00 1 d .
F(18) F -0.2518(2) 0.0239(1) 0.0519(1) 0.0462(6) Uani 1.00 1 d .
F(19) F -0.1011(1) 0.0967(1) 0.1391(1) 0.0401(6) Uani 1.00 1 d .
F(20) F -0.1153(1) 0.23050(9) 0.2036(1) 0.0293(5) Uani 1.00 1 d .
N(1) N 0.2387(2) 0.1899(1) 0.2139(2) 0.0231(6) Uani 1.00 1 d .
C(1) C 0.1095(2) 0.3123(2) 0.2137(2) 0.0263(8) Uani 1.00 1 d .
C(2) C 0.0481(2) 0.3713(2) 0.1995(2) 0.0309(8) Uani 1.00 1 d .
C(3) C 0.0803(3) 0.4417(2) 0.2143(2) 0.0357(9) Uani 1.00 1 d .
C(4) C 0.1735(3) 0.4545(2) 0.2407(2) 0.0351(9) Uani 1.00 1 d .
C(5) C 0.2354(2) 0.3968(2) 0.2542(2) 0.0309(8) Uani 1.00 1 d .
C(6) C 0.2034(2) 0.3247(2) 0.2412(2) 0.0245(7) Uani 1.00 1 d .
C(7) C 0.2686(2) 0.2606(2) 0.2634(2) 0.0253(8) Uani 1.00 1 d .
C(8) C 0.2563(2) 0.1284(2) 0.2823(2) 0.0260(8) Uani 1.00 1 d .
C(9) C 0.1858(2) 0.1275(2) 0.3471(2) 0.0259(8) Uani 1.00 1 d .
C(10) C 0.2078(3) 0.0966(2) 0.4344(2) 0.0333(9) Uani 1.00 1 d .
C(11) C 0.1401(3) 0.0897(2) 0.4905(2) 0.041(1) Uani 1.00 1 d .
C(12) C 0.0513(3) 0.1139(2) 0.4608(3) 0.042(1) Uani 1.00 1 d .
C(13) C 0.0286(2) 0.1457(2) 0.3748(2) 0.0354(9) Uani 1.00 1 d .
C(14) C 0.0967(2) 0.1529(2) 0.3184(2) 0.0264(8) Uani 1.00 1 d .
C(15) C 0.2863(2) 0.1766(2) 0.1287(2) 0.0280(8) Uani 1.00 1 d .
C(16) C 0.2741(3) 0.2445(2) 0.0678(2) 0.043(1) Uani 1.00 1 d .
C(17) C 0.3890(2) 0.1600(2) 0.1579(3) 0.043(1) Uani 1.00 1 d .
C(18) C 0.2424(3) 0.1112(2) 0.0742(3) 0.042(1) Uani 1.00 1 d .
C(19) C -0.2101(2) 0.3501(1) 0.2680(2) 0.0224(7) Uani 1.00 1 d .
C(20) C -0.1778(2) 0.3087(1) 0.3457(2) 0.0241(7) Uani 1.00 1 d .
C(21) C -0.1091(2) 0.3301(2) 0.4141(2) 0.0275(8) Uani 1.00 1 d .
C(22) C -0.0704(2) 0.3989(2) 0.4105(2) 0.0295(8) Uani 1.00 1 d .
C(23) C -0.1016(2) 0.4439(2) 0.3377(2) 0.0263(8) Uani 1.00 1 d .
C(24) C -0.1695(2) 0.4187(2) 0.2688(2) 0.0241(7) Uani 1.00 1 d .
C(25) C -0.3191(2) 0.3649(1) 0.0952(2) 0.0238(7) Uani 1.00 1 d .
C(26) C -0.2490(2) 0.3754(2) 0.0427(2) 0.0246(7) Uani 1.00 1 d .
C(27) C -0.2605(2) 0.4072(2) -0.0433(2) 0.0296(8) Uani 1.00 1 d .
C(28) C -0.3463(3) 0.4310(2) -0.0821(2) 0.0334(9) Uani 1.00 1 d .
C(29) C -0.4190(2) 0.4213(2) -0.0347(2) 0.0319(8) Uani 1.00 1 d .
C(30) C -0.4048(2) 0.3887(2) 0.0514(2) 0.0263(8) Uani 1.00 1 d .
C(31) C -0.3829(2) 0.3249(2) 0.2558(2) 0.0245(7) Uani 1.00 1 d .
C(32) C -0.4146(2) 0.3943(2) 0.2773(2) 0.0277(8) Uani 1.00 1 d .
C(33) C -0.4824(2) 0.4064(2) 0.3311(2) 0.0318(8) Uani 1.00 1 d .
C(34) C -0.5208(2) 0.3477(2) 0.3694(2) 0.0322(9) Uani 1.00 1 d .
C(35) C -0.4905(2) 0.2780(2) 0.3537(2) 0.0304(8) Uani 1.00 1 d .
C(36) C -0.4232(2) 0.2680(2) 0.2978(2) 0.0282(8) Uani 1.00 1 d .
C(37) C -0.2794(2) 0.2348(1) 0.1576(2) 0.0218(7) Uani 1.00 1 d .
C(38) C -0.3523(2) 0.1953(1) 0.1094(2) 0.0235(7) Uani 1.00 1 d .
C(39) C -0.3456(2) 0.1255(2) 0.0758(2) 0.0289(8) Uani 1.00 1 d .
C(40) C -0.2608(2) 0.0914(2) 0.0853(2) 0.0315(8) Uani 1.00 1 d .
C(41) C -0.1854(2) 0.1288(2) 0.1292(2) 0.0281(8) Uani 1.00 1 d .
C(42) C -0.1956(2) 0.1982(1) 0.1631(2) 0.0238(7) Uani 1.00 1 d .
B(1) B -0.2974(2) 0.3190(2) 0.1935(2) 0.0215(8) Uani 1.00 1 d .
H(1) H -0.0160 0.3620 0.1828 0.037 Uiso 1.00 1 c R
H(2) H 0.0397 0.4827 0.2081 0.044 Uiso 1.00 1 c R
H(3) H 0.1953 0.5036 0.2477 0.043 Uiso 1.00 1 c R
H(4) H 0.2995 0.4060 0.2709 0.037 Uiso 1.00 1 c R
H(5) H 0.2760 0.2515 0.3276 0.030 Uiso 1.00 1 c R
H(6) H 0.3263 0.2745 0.2465 0.030 Uiso 1.00 1 c R
H(7) H 0.3157 0.1353 0.3171 0.031 Uiso 1.00 1 c R
H(8) H 0.2545 0.0826 0.2513 0.031 Uiso 1.00 1 c R
H(9) H 0.2688 0.0803 0.4553 0.039 Uiso 1.00 1 c R
H(10) H 0.1549 0.0685 0.5498 0.049 Uiso 1.00 1 c R
H(11) H 0.0052 0.1080 0.4993 0.052 Uiso 1.00 1 c R
H(12) H -0.0321 0.1633 0.3549 0.043 Uiso 1.00 1 c R
H(13) H 0.2101 0.2526 0.0486 0.053 Uiso 1.00 1 c R
H(14) H 0.3002 0.2859 0.1014 0.053 Uiso 1.00 1 c R
H(15) H 0.3039 0.2375 0.0154 0.053 Uiso 1.00 1 c R
H(16) H 0.4179 0.2004 0.1914 0.052 Uiso 1.00 1 c R
H(17) H 0.3957 0.1174 0.1953 0.052 Uiso 1.00 1 c R
H(18) H 0.4170 0.1520 0.1046 0.052 Uiso 1.00 1 c R
H(19) H 0.1787 0.1212 0.0559 0.052 Uiso 1.00 1 c R
H(20) H 0.2490 0.0686 0.1118 0.052 Uiso 1.00 1 c R
H(21) H 0.2711 0.1032 0.0214 0.052 Uiso 1.00 1 c R

loop_
_atom_site_aniso_label
_atom_site_aniso_U_11
_atom_site_aniso_U_22
_atom_site_aniso_U_33
_atom_site_aniso_U_12
_atom_site_aniso_U_13
_atom_site_aniso_U_23
Bi(1) 0.01879(7) 0.02771(7) 0.02381(7) -0.00308(4) 0.00191(4) -0.00140(4)
F(1) 0.037(1) 0.0241(9) 0.033(1) -0.0064(8) -0.0020(8) 0.0066(7)
F(2) 0.048(1) 0.038(1) 0.029(1) -0.0002(9) -0.0097(9) 0.0066(8)
F(3) 0.042(1) 0.044(1) 0.037(1) -0.0091(9) -0.0096(9) -0.0073(9)
F(4) 0.038(1) 0.028(1) 0.039(1) -0.0107(8) 0.0055(9) -0.0055(8)
F(5) 0.039(1) 0.0219(9) 0.032(1) -0.0010(8) 0.0031(8) 0.0055(7)
F(6) 0.0212(9) 0.037(1) 0.035(1) 0.0035(8) 0.0060(8) 0.0025(8)
F(7) 0.046(1) 0.044(1) 0.037(1) -0.004(1) 0.017(1) 0.0062(9)
F(8) 0.063(2) 0.052(1) 0.030(1) 0.002(1) -0.001(1) 0.0151(9)
F(9) 0.039(1) 0.047(1) 0.040(1) 0.0112(9) -0.0103(9) 0.0076(9)
F(10) 0.022(1) 0.045(1) 0.037(1) 0.0062(8) 0.0037(8) 0.0047(9)
F(11) 0.039(1) 0.0268(9) 0.042(1) 0.0006(8) 0.0124(9) -0.0006(8)
F(12) 0.044(1) 0.042(1) 0.046(1) 0.0137(9) 0.015(1) -0.0076(9)
F(13) 0.027(1) 0.070(1) 0.033(1) 0.005(1) 0.0138(9) -0.004(1)
F(14) 0.033(1) 0.053(1) 0.036(1) -0.0083(9) 0.0108(9) 0.0097(9)
F(15) 0.033(1) 0.0274(9) 0.036(1) -0.0014(8) 0.0079(8) 0.0059(8)
F(16) 0.0178(9) 0.034(1) 0.039(1) -0.0002(7) -0.0016(8) 0.0005(8)
F(17) 0.039(1) 0.033(1) 0.040(1) -0.0121(9) -0.0089(9) -0.0036(8)
F(18) 0.056(1) 0.025(1) 0.056(1) 0.0015(9) 0.002(1) -0.0139(9)
F(19) 0.028(1) 0.029(1) 0.064(1) 0.0074(8) 0.009(1) -0.0038(9)
F(20) 0.0181(9) 0.0269(9) 0.042(1) -0.0003(7) 0.0021(8) -0.0037(8)
N(1) 0.021(1) 0.024(1) 0.025(1) -0.001(1) 0.004(1) -0.003(1)
C(1) 0.027(2) 0.026(2) 0.027(2) 0.000(1) 0.009(1) -0.002(1)
C(2) 0.027(2) 0.039(2) 0.027(2) 0.006(1) 0.004(1) 0.002(1)
C(3) 0.043(2) 0.031(2) 0.037(2) 0.012(1) 0.015(2) 0.003(1)
C(4) 0.050(2) 0.027(2) 0.030(2) 0.000(1) 0.011(2) -0.004(1)
C(5) 0.034(2) 0.027(2) 0.031(2) -0.004(1) 0.003(1) -0.004(1)
C(6) 0.029(2) 0.023(1) 0.022(1) 0.001(1) 0.005(1) -0.002(1)
C(7) 0.023(2) 0.025(2) 0.027(2) -0.003(1) 0.001(1) -0.003(1)
C(8) 0.025(2) 0.022(1) 0.031(2) 0.001(1) 0.005(1) 0.003(1)
C(9) 0.026(2) 0.022(1) 0.030(2) -0.001(1) 0.005(1) -0.002(1)
C(10) 0.039(2) 0.030(2) 0.030(2) 0.006(1) 0.003(1) 0.001(1)
C(11) 0.053(2) 0.041(2) 0.029(2) 0.003(2) 0.009(2) 0.004(1)
C(12) 0.046(2) 0.049(2) 0.034(2) -0.005(2) 0.017(2) 0.002(2)
C(13) 0.030(2) 0.042(2) 0.036(2) 0.000(1) 0.010(1) 0.001(1)
C(14) 0.026(2) 0.027(2) 0.026(2) -0.004(1) 0.006(1) -0.001(1)
C(15) 0.026(2) 0.029(2) 0.031(2) -0.004(1) 0.011(1) -0.005(1)
C(16) 0.053(2) 0.046(2) 0.034(2) 0.002(2) 0.019(2) 0.003(2)
C(17) 0.027(2) 0.055(2) 0.048(2) -0.000(2) 0.015(2) -0.008(2)
C(18) 0.042(2) 0.044(2) 0.044(2) -0.011(2) 0.017(2) -0.020(2)
C(19) 0.022(1) 0.021(1) 0.024(1) 0.002(1) 0.005(1) -0.001(1)
C(20) 0.025(2) 0.021(1) 0.026(1) -0.003(1) 0.003(1) -0.000(1)
C(21) 0.028(2) 0.027(1) 0.025(2) 0.003(1) -0.001(1) 0.003(1)
C(22) 0.029(2) 0.032(2) 0.026(2) -0.003(1) -0.002(1) -0.006(1)
C(23) 0.029(2) 0.020(1) 0.031(2) -0.005(1) 0.006(1) -0.006(1)
C(24) 0.026(2) 0.022(1) 0.025(1) -0.000(1) 0.006(1) 0.002(1)
C(25) 0.026(2) 0.021(1) 0.025(1) 0.001(1) 0.003(1) -0.000(1)
C(26) 0.024(2) 0.022(1) 0.028(2) 0.001(1) 0.003(1) -0.000(1)
C(27) 0.036(2) 0.025(1) 0.029(2) -0.002(1) 0.007(1) -0.001(1)
C(28) 0.044(2) 0.030(2) 0.025(2) 0.001(1) 0.002(1) 0.007(1)
C(29) 0.032(2) 0.029(2) 0.032(2) 0.007(1) -0.004(1) 0.003(1)
C(30) 0.023(2) 0.027(2) 0.029(2) 0.002(1) 0.003(1) -0.001(1)
C(31) 0.018(1) 0.031(2) 0.023(1) 0.000(1) -0.002(1) 0.000(1)
C(32) 0.024(2) 0.031(2) 0.028(2) 0.000(1) 0.003(1) 0.000(1)
C(33) 0.027(2) 0.036(2) 0.032(2) 0.004(1) 0.003(1) -0.007(1)
C(34) 0.021(2) 0.051(2) 0.025(2) -0.001(1) 0.005(1) -0.004(1)
C(35) 0.023(2) 0.042(2) 0.027(2) -0.005(1) 0.003(1) 0.003(1)
C(36) 0.025(2) 0.032(2) 0.026(2) 0.000(1) 0.000(1) -0.000(1)
C(37) 0.019(1) 0.021(1) 0.025(1) -0.001(1) 0.003(1) 0.001(1)
C(38) 0.021(1) 0.026(1) 0.024(1) 0.000(1) 0.004(1) 0.004(1)
C(39) 0.030(2) 0.027(2) 0.027(2) -0.011(1) -0.001(1) 0.001(1)
C(40) 0.039(2) 0.023(1) 0.032(2) -0.001(1) 0.005(1) -0.001(1)
C(41) 0.025(2) 0.024(1) 0.036(2) 0.004(1) 0.007(1) 0.001(1)
C(42) 0.020(1) 0.024(1) 0.027(1) -0.003(1) 0.001(1) 0.001(1)
B(1) 0.017(2) 0.021(2) 0.027(2) 0.001(1) 0.002(1) 0.001(1)

loop_
_atom_type_symbol
_atom_type_description
_atom_type_scat_dispersion_real
_atom_type_scat_dispersion_imag
_atom_type_scat_source
C C 0.003 0.002
;
International Tables for Crystallography
(1992, Vol. C, Tables 4.2.6.8 and 6.1.1.4)
;
H H 0.000 0.000
;
International Tables for Crystallography
(1992, Vol. C, Table 6.1.1.4)
;
B B 0.001 0.001
;
International Tables for Crystallography
(1992, Vol. C, Tables 4.2.6.8 and 6.1.1.4)
;
Bi Bi -4.108 10.257
;
International Tables for Crystallography
(1992, Vol. C, Tables 4.2.6.8 and 6.1.1.4)
;
F F 0.017 0.010
;
International Tables for Crystallography
(1992, Vol. C, Tables 4.2.6.8 and 6.1.1.4)
;
N N 0.006 0.003
;
International Tables for Crystallography
(1992, Vol. C, Tables 4.2.6.8 and 6.1.1.4)
;

loop_
_geom_angle_atom_site_label_1
_geom_angle_atom_site_label_2
_geom_angle_atom_site_label_3
_geom_angle
C(1) Bi(1) N(1) 79.4(1)
Bi(1) N(1) C(7) 106.3(2)
Bi(1) N(1) C(8) 105.2(2)
C(14) Bi(1) N(1) 76.9(1)
Bi(1) N(1) C(15) 112.0(2)
Bi(1) C(1) C(2) 125.8(2)
Bi(1) C(1) C(6) 113.2(2)
C(14) Bi(1) C(1) 96.2(1)
Bi(1) C(14) C(9) 112.9(2)
Bi(1) C(14) C(13) 126.2(2)
F(1) C(20) C(19) 119.4(2)
F(1) C(20) C(21) 115.7(3)
F(2) C(21) C(20) 120.7(3)
F(2) C(21) C(22) 119.9(3)
F(3) C(22) C(21) 120.6(3)
F(3) C(22) C(23) 120.6(3)
F(4) C(23) C(22) 120.4(3)
F(4) C(23) C(24) 120.2(3)
F(5) C(24) C(19) 120.7(2)
F(5) C(24) C(23) 114.9(3)
F(6) C(26) C(25) 119.1(3)
F(6) C(26) C(27) 116.1(3)
F(7) C(27) C(26) 120.3(3)
F(7) C(27) C(28) 120.2(3)
F(8) C(28) C(27) 120.7(3)
F(8) C(28) C(29) 120.6(3)
F(9) C(29) C(28) 120.0(3)
F(9) C(29) C(30) 120.0(3)
F(10) C(30) C(25) 121.1(3)
F(10) C(30) C(29) 114.9(3)
F(11) C(32) C(31) 119.1(3)
F(11) C(32) C(33) 116.4(3)
F(12) C(33) C(32) 120.6(3)
F(12) C(33) C(34) 120.1(3)
F(13) C(34) C(33) 120.8(3)
F(13) C(34) C(35) 119.9(3)
F(14) C(35) C(36) 120.4(3)
F(14) C(35) C(34) 119.9(3)
F(15) C(36) C(31) 121.1(3)
F(15) C(36) C(35) 115.1(3)
F(16) C(38) C(37) 118.7(2)
F(16) C(38) C(39) 116.4(3)
F(17) C(39) C(38) 121.0(3)
F(17) C(39) C(40) 119.4(3)
F(18) C(40) C(39) 121.0(3)
F(18) C(40) C(41) 120.8(3)
F(19) C(41) C(42) 120.2(3)
F(19) C(41) C(40) 119.5(3)
F(20) C(42) C(37) 120.9(2)
F(20) C(42) C(41) 114.9(3)
N(1) C(7) C(6) 115.2(2)
C(8) N(1) C(7) 107.7(2)
C(15) N(1) C(7) 113.1(2)
N(1) C(8) C(9) 111.5(2)
C(15) N(1) C(8) 112.0(2)
N(1) C(15) C(18) 110.1(3)
N(1) C(15) C(16) 108.9(3)
N(1) C(15) C(17) 110.3(3)
C(6) C(1) C(2) 120.3(3)
C(1) C(2) C(3) 119.8(3)
C(1) C(6) C(7) 120.1(3)
C(1) C(6) C(5) 119.2(3)
C(2) C(3) C(4) 120.2(3)
C(3) C(4) C(5) 120.7(3)
C(4) C(5) C(6) 119.7(3)
C(5) C(6) C(7) 120.5(3)
C(8) C(9) C(14) 120.4(3)
C(8) C(9) C(10) 120.1(3)
C(14) C(9) C(10) 119.3(3)
C(9) C(10) C(11) 119.9(3)
C(9) C(14) C(13) 120.8(3)
C(10) C(11) C(12) 120.3(3)
C(11) C(12) C(13) 120.5(4)
C(12) C(13) C(14) 119.2(3)
C(18) C(15) C(16) 108.8(3)
C(17) C(15) C(16) 110.4(3)
C(18) C(15) C(17) 108.3(3)
C(19) C(20) C(21) 124.9(3)
C(24) C(19) C(20) 112.9(2)
B(1) C(19) C(20) 119.6(2)
B(1) C(19) C(24) 127.1(2)
C(19) C(24) C(23) 124.4(3)
C(19) B(1) C(31) 100.6(2)
C(19) B(1) C(37) 112.5(2)
C(19) B(1) C(25) 115.7(2)
C(20) C(21) C(22) 119.4(3)
C(21) C(22) C(23) 118.8(3)
C(22) C(23) C(24) 119.5(3)
B(1) C(25) C(26) 119.6(3)
C(25) C(26) C(27) 124.7(3)
C(30) C(25) C(26) 113.0(3)
B(1) C(25) C(30) 127.0(3)
C(25) C(30) C(29) 123.9(3)
C(25) B(1) C(31) 112.8(2)
C(25) B(1) C(37) 102.0(2)
C(26) C(27) C(28) 119.6(3)
C(27) C(28) C(29) 118.7(3)
C(28) C(29) C(30) 120.0(3)
C(36) C(31) C(32) 113.4(3)
B(1) C(31) C(32) 119.1(3)
C(31) C(32) C(33) 124.5(3)
B(1) C(31) C(36) 127.3(3)
C(31) C(36) C(35) 123.8(3)
C(31) B(1) C(37) 113.9(2)
C(32) C(33) C(34) 119.2(3)
C(33) C(34) C(35) 119.2(3)
C(34) C(35) C(36) 119.7(3)
C(42) C(37) C(38) 112.7(3)
B(1) C(37) C(38) 119.7(2)
C(37) C(38) C(39) 124.9(3)
B(1) C(37) C(42) 127.4(2)
C(37) C(42) C(41) 124.2(3)
C(38) C(39) C(40) 119.6(3)
C(39) C(40) C(41) 118.2(3)
C(40) C(41) C(42) 120.2(3)
N(1) C(7) H(5) 108.1773
N(1) C(7) H(6) 107.8314
N(1) C(8) H(8) 110.0552
N(1) C(8) H(7) 108.3143
C(1) C(2) H(1) 119.3908
H(1) C(2) C(3) 120.7758
C(2) C(3) H(2) 121.5265
H(2) C(3) C(4) 118.2480
C(3) C(4) H(3) 119.3192
C(4) C(5) H(4) 120.2700
H(3) C(4) C(5) 119.9140
H(4) C(5) C(6) 120.0064
C(6) C(7) H(5) 108.8748
C(6) C(7) H(6) 107.2227
H(6) C(7) H(5) 109.4606
H(8) C(8) C(9) 108.7895
H(7) C(8) C(9) 108.6935
H(8) C(8) H(7) 109.4638
C(9) C(10) H(9) 120.1232
H(9) C(10) C(11) 120.0152
C(10) C(11) H(10) 119.9802
C(11) C(12) H(11) 119.6614
H(10) C(11) C(12) 119.6721
C(12) C(13) H(12) 120.4438
H(11) C(12) C(13) 119.8230
H(12) C(13) C(14) 120.3893
C(15) C(16) H(13) 108.8978
C(15) C(16) H(14) 109.5695
C(15) C(16) H(15) 109.9427
C(15) C(17) H(16) 109.7207
C(15) C(17) H(17) 109.6601
C(15) C(17) H(18) 109.0300
C(15) C(18) H(19) 108.6018
C(15) C(18) H(20) 109.5163
C(15) C(18) H(21) 110.2854
H(14) C(16) H(13) 109.4780
H(15) C(16) H(13) 109.4707
H(15) C(16) H(14) 109.4669
H(17) C(17) H(16) 109.4696
H(18) C(17) H(16) 109.4692
H(18) C(17) H(17) 109.4768
H(20) C(18) H(19) 109.4727
H(21) C(18) H(19) 109.4714
H(21) C(18) H(20) 109.4753

loop_
_geom_bond_atom_site_label_1
_geom_bond_atom_site_label_2
_geom_bond_distance
Bi(1) N(1) 2.357(2)
Bi(1) C(1) 2.221(3)
Bi(1) C(14) 2.223(3)
F(1) C(20) 1.358(3)
F(2) C(21) 1.352(4)
F(3) C(22) 1.346(4)
F(4) C(23) 1.347(3)
F(5) C(24) 1.357(3)
F(6) C(26) 1.356(3)
F(7) C(27) 1.353(4)
F(8) C(28) 1.346(4)
F(9) C(29) 1.348(4)
F(10) C(30) 1.357(4)
F(11) C(32) 1.358(4)
F(12) C(33) 1.343(4)
F(13) C(34) 1.347(4)
F(14) C(35) 1.354(4)
F(15) C(36) 1.359(4)
F(16) C(38) 1.356(3)
F(17) C(39) 1.349(4)
F(18) C(40) 1.338(4)
F(19) C(41) 1.355(4)
F(20) C(42) 1.370(3)
N(1) C(7) 1.513(4)
N(1) C(8) 1.503(4)
N(1) C(15) 1.543(4)
C(1) C(2) 1.397(4)
C(1) C(6) 1.394(4)
C(2) C(3) 1.373(5)
C(3) C(4) 1.384(5)
C(4) C(5) 1.383(5)
C(5) C(6) 1.397(4)
C(6) C(7) 1.514(4)
C(8) C(9) 1.507(5)
C(9) C(10) 1.397(4)
C(9) C(14) 1.390(4)
C(10) C(11) 1.388(6)
C(11) C(12) 1.383(5)
C(12) C(13) 1.387(5)
C(13) C(14) 1.395(5)
C(15) C(16) 1.523(5)
C(15) C(17) 1.532(5)
C(15) C(18) 1.524(5)
C(19) C(20) 1.392(4)
C(19) C(24) 1.385(4)
C(19) B(1) 1.656(4)
C(20) C(21) 1.371(4)
C(21) C(22) 1.380(4)
C(22) C(23) 1.373(4)
C(23) C(24) 1.389(4)
C(25) C(26) 1.388(5)
C(25) C(30) 1.392(4)
C(25) B(1) 1.660(4)
C(26) C(27) 1.380(4)
C(27) C(28) 1.372(5)
C(28) C(29) 1.370(5)
C(29) C(30) 1.387(4)
C(31) C(32) 1.399(4)
C(31) C(36) 1.384(4)
C(31) B(1) 1.664(5)
C(32) C(33) 1.378(5)
C(33) C(34) 1.369(5)
C(34) C(35) 1.377(5)
C(35) C(36) 1.387(5)
C(37) C(38) 1.392(4)
C(37) C(42) 1.390(4)
C(37) B(1) 1.656(4)
C(38) C(39) 1.374(4)
C(39) C(40) 1.377(5)
C(40) C(41) 1.375(4)
C(41) C(42) 1.377(4)
C(2) H(1) 0.9500
C(3) H(2) 0.9500
C(4) H(3) 0.9501
C(5) H(4) 0.9500
C(7) H(5) 0.9500
C(7) H(6) 0.9499
C(8) H(7) 0.9501
C(8) H(8) 0.9499
C(10) H(9) 0.9500
C(11) H(10) 0.9500
C(12) H(11) 0.9500
C(13) H(12) 0.9500
C(16) H(13) 0.9500
C(16) H(14) 0.9501
C(16) H(15) 0.9500
C(17) H(16) 0.9499
C(17) H(17) 0.9500
C(17) H(18) 0.9500
C(18) H(19) 0.9500
C(18) H(20) 0.9500
C(18) H(21) 0.9500

loop_
_geom_contact_atom_site_label_1
_geom_contact_atom_site_label_2
_geom_contact_distance
Bi(1) F(20) 2.971(2)
